data_7230096
loop_
_publ_author_name
'Nong, Wenqian'
'Zhao, Anran'
'Wei, Jinrui'
'Cheng, Hui'
'Luo, Xuan'
'Lin, Cuiwu'

_publ_section_title
;
 Synthesis of a series of benzothiazole amide derivatives and their
 biological evaluation as potent hemostatic agents
;
_journal_issue 12
_journal_name_full 'RSC Advances'
_journal_page_first 6231
_journal_paper_doi 10.1039/C7RA13397A
_journal_volume 8
_journal_year 2018
_chemical_formula_moiety 'C18 H16 N2 O3 S'
_chemical_formula_sum 'C18 H16 N2 O3 S'
_chemical_formula_weight 340.39
_chemical_name_systematic (E)-N-(benzo[d]thiazol-2-yl)-3-(3,4-dimethoxyphenyl)acrylamide
_space_group_crystal_system triclinic
_space_group_IT_number 2
_space_group_name_Hall '-P 1'
_space_group_name_H-M_alt 'P -1'
_symmetry_space_group_name_Hall '-P 1'
_symmetry_space_group_name_H-M 'P -1'
_atom_sites_solution_hydrogens geom
_atom_sites_solution_primary dual
_audit_creation_date 2017-09-22
_audit_creation_method
;
Olex2 1.2
(compiled 2017.08.10 svn.r3458 for OlexSys, GUI svn.r5381)
;
_audit_update_record
;
2017-10-30 deposited with the CCDC.
2018-01-30 downloaded from the CCDC.
;
_cell_angle_alpha 74.802(2)
_cell_angle_beta 89.117(2)
_cell_angle_gamma 84.624(2)
_cell_formula_units_Z 2
_cell_length_a 8.2809(2)
_cell_length_b 8.4804(3)
_cell_length_c 12.4655(3)
_cell_measurement_reflns_used 6541
_cell_measurement_temperature 150.00(10)
_cell_measurement_theta_max 73.6450
_cell_measurement_theta_min 5.3100
_cell_volume 841.02(4)
_computing_cell_refinement 'CrysAlisPro 1.171.39.28b (Rigaku OD, 2015)'
_computing_data_collection 'CrysAlisPro 1.171.39.28b (Rigaku OD, 2015)'
_computing_data_reduction 'CrysAlisPro 1.171.39.28b (Rigaku OD, 2015)'
_computing_molecular_graphics 'Olex2 (Dolomanov et al., 2009)'
_computing_publication_material 'Olex2 (Dolomanov et al., 2009)'
_computing_structure_refinement 'ShelXL (Sheldrick, 2015)'
_computing_structure_solution 'ShelXT (Sheldrick, 2015)'
_diffrn_ambient_environment N~2~
_diffrn_ambient_temperature 150.00(10)
_diffrn_detector 'CCD plate'
_diffrn_measured_fraction_theta_full 0.995
_diffrn_measured_fraction_theta_max 0.959
_diffrn_measurement_details
;
List of Runs (angles in degrees, time in seconds):

  # Type    Start    End  Width  t~exp~   \w     \q     \k     \f   Frames
#--------------------------------------------------------------------------
  1  \w    -81.00 -55.00   0.50    0.50    --    0.00 -57.00  30.00   52
  2  \w    -39.00 -13.00   0.50    0.50    --    0.00 -38.00 120.00   52
  3  \w      9.00  35.00   0.50    0.50    --    0.00  38.00 -90.00   52
  4  \w    -50.00  17.00   0.50    0.50    --    0.00 -57.00  30.00  134
  5  \w    -18.00  88.00   0.50    0.50    --    0.00  19.00  30.00  212
  6  \w     63.00  89.00   0.50    0.50    --    0.00  38.00 -90.00   52
  7  \w     52.00 121.00   0.50    0.50    --   95.20 -82.00 -60.00  138
  8  \w     72.00 105.00   0.50    0.50    --   95.20  61.00   0.00   66
  9  \w      9.00 118.00   0.50    0.50    --   95.20 -61.00-150.00  218
 10  \w     83.00 115.00   0.50    0.50    --   95.20 -15.00  60.00   64
 11  \w     22.00 116.00   0.50    0.50    --   95.20 -61.00  60.00  188
 12  \w      6.00  75.00   0.50    0.50    --   95.20 -15.00  60.00  138
 13  \w     60.00 101.00   0.50    0.50    --   95.20 -82.00   0.00   82
 14  \w     64.00  95.00   0.50    0.50    --   95.20 -82.00 150.00   62
 15  \w     38.00 125.00   0.50    0.50    --   95.20 -82.00-150.00  174
 16  \w     82.00 185.00   0.50    0.50    --   95.20  30.00  30.00  206
 17  \w     81.00 127.00   0.50    0.50    --   95.20  30.00  60.00   92
 18  \w    137.00 164.00   0.50    0.50    --   95.20  30.00  60.00   54
 19  \w     24.00 126.00   0.50    0.50    --   95.20 -82.00  60.00  204
 20  \w     73.00 168.00   0.50    0.50    --   95.20  15.00 -30.00  190
;
_diffrn_measurement_device 'four-circle diffractometer'
_diffrn_measurement_device_type 'XtaLAB AFC12 (RINC): Kappa dual home/near'
_diffrn_measurement_method '\w scans'
_diffrn_orient_matrix_type 'CrysAlisPro convention (1999,Acta A55,543-557)'
_diffrn_orient_matrix_UB_11 -0.0023566000
_diffrn_orient_matrix_UB_12 0.0109953000
_diffrn_orient_matrix_UB_13 0.1214363000
_diffrn_orient_matrix_UB_21 -0.1840407000
_diffrn_orient_matrix_UB_22 -0.0153195000
_diffrn_orient_matrix_UB_23 0.0043073000
_diffrn_orient_matrix_UB_31 0.0322986000
_diffrn_orient_matrix_UB_32 -0.1881202000
_diffrn_orient_matrix_UB_33 0.0404562000
_diffrn_radiation_monochromator graphite
_diffrn_radiation_probe x-ray
_diffrn_radiation_type CuK\a
_diffrn_radiation_wavelength 1.54184
_diffrn_reflns_av_R_equivalents 0.0240
_diffrn_reflns_av_unetI/netI 0.0233
_diffrn_reflns_Laue_measured_fraction_full 0.995
_diffrn_reflns_Laue_measured_fraction_max 0.959
_diffrn_reflns_limit_h_max 10
_diffrn_reflns_limit_h_min -10
_diffrn_reflns_limit_k_max 6
_diffrn_reflns_limit_k_min -10
_diffrn_reflns_limit_l_max 13
_diffrn_reflns_limit_l_min -15
_diffrn_reflns_number 7491
_diffrn_reflns_point_group_measured_fraction_full 0.995
_diffrn_reflns_point_group_measured_fraction_max 0.959
_diffrn_reflns_theta_full 67.684
_diffrn_reflns_theta_max 74.014
_diffrn_reflns_theta_min 3.675
_diffrn_source 'fine-focus sealed X-ray tube'
_diffrn_source_type 'Enhance (Cu) X-ray Source'
_exptl_absorpt_coefficient_mu 1.868
_exptl_absorpt_correction_T_max 1.00000
_exptl_absorpt_correction_T_min 0.06531
_exptl_absorpt_correction_type multi-scan
_exptl_absorpt_process_details
;
CrysAlisPro 1.171.39.28b (Rigaku Oxford Diffraction, 2015)
Empirical absorption correction using spherical harmonics,
 implemented in SCALE3 ABSPACK scaling algorithm.
;
_exptl_crystal_colour colorless
_exptl_crystal_density_diffrn 1.344
_exptl_crystal_description block
_exptl_crystal_F_000 356
_exptl_crystal_size_max 0.18
_exptl_crystal_size_mid 0.15
_exptl_crystal_size_min 0.12
_refine_diff_density_max 0.628
_refine_diff_density_min -0.390
_refine_diff_density_rms 0.066
_refine_ls_extinction_coef 0.0080(9)
_refine_ls_extinction_expression Fc^*^=kFc[1+0.001xFc^2^\l^3^/sin(2\q)]^-1/4^
_refine_ls_extinction_method 'SHELXL-2017/1 (Sheldrick 2017)'
_refine_ls_goodness_of_fit_ref 1.046
_refine_ls_hydrogen_treatment constr
_refine_ls_matrix_type full
_refine_ls_number_parameters 220
_refine_ls_number_reflns 3284
_refine_ls_number_restraints 0
_refine_ls_restrained_S_all 1.046
_refine_ls_R_factor_all 0.0460
_refine_ls_R_factor_gt 0.0449
_refine_ls_shift/su_max 0.001
_refine_ls_shift/su_mean 0.000
_refine_ls_structure_factor_coef Fsqd
_refine_ls_weighting_details 'w=1/[\s^2^(Fo^2^)+(0.0669P)^2^+0.6562P] where P=(Fo^2^+2Fc^2^)/3'
_refine_ls_weighting_scheme calc
_refine_ls_wR_factor_gt 0.1203
_refine_ls_wR_factor_ref 0.1210
_reflns_Friedel_coverage 0.000
_reflns_number_gt 3176
_reflns_number_total 3284
_reflns_threshold_expression 'I > 2\s(I)'
_cod_data_source_file c7ra13397a2.cif
_cod_data_source_block rgs
_cod_database_code 7230096
_shelx_shelxl_version_number 2017/1
_shelx_space_group_comment
;
The symmetry employed for this shelxl refinement is uniquely defined
by the following loop, which should always be used as a source of
symmetry information in preference to the above space-group names.
They are only intended as comments.
;
_shelx_estimated_absorpt_t_max 0.807
_shelx_estimated_absorpt_t_min 0.730
_reflns_odcompleteness_completeness 99.53
_reflns_odcompleteness_iscentric 1
_reflns_odcompleteness_theta 66.97
_olex2_refinement_description
;
1. Fixed Uiso
 At 1.2 times of:
  All C(H) groups, All N(H) groups
 At 1.5 times of:
  All C(H,H,H) groups
2.a Aromatic/amide H refined with riding coordinates:
 N1(H1), C5(H5), C13(H13), C2(H2), C1(H1A), C15(H15), C16(H16), C14(H14),
 C7(H7), C8(H8)
2.b Idealised Me refined as rotating group:
 C17(H17A,H17B,H17C), C18(H18A,H18B,H18C)
;
_olex2_submission_special_instructions 'No special instructions were received'
_oxdiff_exptl_absorpt_empirical_details
;
Empirical correction (ABSPACK) includes:
- Absorption correction using spherical harmonics
- Frame scaling
;
_oxdiff_exptl_absorpt_empirical_full_max 12.416
_oxdiff_exptl_absorpt_empirical_full_min 0.585

loop_
_space_group_symop_operation_xyz
'x, y, z'
'-x, -y, -z'

loop_
_atom_site_label
_atom_site_type_symbol
_atom_site_fract_x
_atom_site_fract_y
_atom_site_fract_z
_atom_site_U_iso_or_equiv
_atom_site_adp_type
_atom_site_occupancy
_atom_site_site_symmetry_order
_atom_site_calc_flag
_atom_site_refinement_flags_posn
S1 S 0.86728(5) 1.04665(5) 0.88163(3) 0.02000(14) Uani 1 1 d .
O2 O 0.52368(17) 0.15218(17) 0.57480(11) 0.0275(3) Uani 1 1 d .
O1 O 0.37581(17) -0.03383(17) 0.73210(12) 0.0281(3) Uani 1 1 d .
O3 O 0.72683(18) 0.77637(17) 0.88977(11) 0.0288(3) Uani 1 1 d .
N1 N 0.82368(18) 0.89052(19) 0.71908(12) 0.0208(3) Uani 1 1 d .
H1 H 0.836386 0.882488 0.652054 0.025 Uiso 1 1 calc R
N2 N 0.95220(18) 1.13256(19) 0.67329(12) 0.0214(3) Uani 1 1 d .
C5 C 0.5751(2) 0.3395(2) 0.68762(15) 0.0203(4) Uani 1 1 d .
H5 H 0.632403 0.405421 0.631257 0.024 Uiso 1 1 calc R
C4 C 0.5128(2) 0.2025(2) 0.67096(15) 0.0210(4) Uani 1 1 d .
C12 C 0.9645(2) 1.2251(2) 0.83491(15) 0.0207(4) Uani 1 1 d .
C3 C 0.4289(2) 0.0997(2) 0.75728(16) 0.0214(4) Uani 1 1 d .
C13 C 1.0069(2) 1.3327(2) 0.89542(16) 0.0239(4) Uani 1 1 d .
H13 H 0.985797 1.312907 0.971047 0.029 Uiso 1 1 calc R
C2 C 0.4065(2) 0.1389(2) 0.85762(15) 0.0233(4) Uani 1 1 d .
H2 H 0.351315 0.071795 0.914667 0.028 Uiso 1 1 calc R
C9 C 0.7459(2) 0.7718(2) 0.79292(15) 0.0216(4) Uani 1 1 d .
C11 C 0.9984(2) 1.2520(2) 0.72166(15) 0.0213(4) Uani 1 1 d .
C1 C 0.4669(2) 0.2788(2) 0.87292(15) 0.0230(4) Uani 1 1 d .
H1A H 0.449996 0.305321 0.940279 0.028 Uiso 1 1 calc R
C15 C 1.1123(2) 1.4993(2) 0.72563(18) 0.0299(4) Uani 1 1 d .
H15 H 1.160333 1.593418 0.689348 0.036 Uiso 1 1 calc R
C6 C 0.5520(2) 0.3801(2) 0.78990(15) 0.0205(4) Uani 1 1 d .
C16 C 1.0730(2) 1.3915(2) 0.66612(17) 0.0267(4) Uani 1 1 d .
H16 H 1.095681 1.411300 0.590709 0.032 Uiso 1 1 calc R
C10 C 0.8821(2) 1.0211(2) 0.74670(14) 0.0194(4) Uani 1 1 d .
C14 C 1.0811(2) 1.4694(2) 0.83918(17) 0.0277(4) Uani 1 1 d .
H14 H 1.110746 1.542726 0.877599 0.033 Uiso 1 1 calc R
C7 C 0.6148(2) 0.5225(2) 0.81349(15) 0.0223(4) Uani 1 1 d .
H7 H 0.599203 0.531359 0.885803 0.027 Uiso 1 1 calc R
C8 C 0.6911(2) 0.6420(2) 0.74697(16) 0.0221(4) Uani 1 1 d .
H8 H 0.709420 0.643581 0.672923 0.026 Uiso 1 1 calc R
C17 C 0.3023(3) -0.1476(3) 0.81991(18) 0.0319(5) Uani 1 1 d .
H17A H 0.277841 -0.240533 0.794780 0.048 Uiso 1 1 calc GR
H17B H 0.203929 -0.095365 0.841701 0.048 Uiso 1 1 calc GR
H17C H 0.375509 -0.183387 0.882317 0.048 Uiso 1 1 calc GR
C18 C 0.6139(3) 0.2457(2) 0.48563(16) 0.0288(4) Uani 1 1 d .
H18A H 0.609058 0.201642 0.422361 0.043 Uiso 1 1 calc GR
H18B H 0.724867 0.240294 0.508579 0.043 Uiso 1 1 calc GR
H18C H 0.568339 0.357938 0.466114 0.043 Uiso 1 1 calc GR

loop_
_atom_site_aniso_label
_atom_site_aniso_U_11
_atom_site_aniso_U_22
_atom_site_aniso_U_33
_atom_site_aniso_U_23
_atom_site_aniso_U_13
_atom_site_aniso_U_12
S1 0.0235(2) 0.0194(2) 0.0183(2) -0.00626(17) 0.00138(16) -0.00446(16)
O2 0.0360(7) 0.0270(7) 0.0227(7) -0.0109(5) 0.0031(6) -0.0074(6)
O1 0.0329(7) 0.0247(7) 0.0298(7) -0.0095(6) 0.0019(6) -0.0113(6)
O3 0.0399(8) 0.0277(7) 0.0219(7) -0.0091(5) 0.0045(6) -0.0119(6)
N1 0.0254(8) 0.0206(8) 0.0186(7) -0.0078(6) 0.0011(6) -0.0054(6)
N2 0.0218(7) 0.0227(8) 0.0208(7) -0.0068(6) 0.0010(6) -0.0052(6)
C5 0.0207(8) 0.0175(8) 0.0214(9) -0.0028(7) 0.0001(7) -0.0012(6)
C4 0.0206(8) 0.0214(9) 0.0213(9) -0.0071(7) -0.0021(7) 0.0010(7)
C12 0.0186(8) 0.0198(9) 0.0241(9) -0.0066(7) 0.0004(7) -0.0014(7)
C3 0.0190(8) 0.0193(9) 0.0268(9) -0.0069(7) -0.0032(7) -0.0025(7)
C13 0.0254(9) 0.0240(9) 0.0246(9) -0.0107(7) 0.0009(7) -0.0021(7)
C2 0.0213(9) 0.0222(9) 0.0252(9) -0.0037(7) 0.0029(7) -0.0042(7)
C9 0.0206(8) 0.0206(9) 0.0234(9) -0.0054(7) -0.0005(7) -0.0017(7)
C11 0.0201(8) 0.0206(9) 0.0238(9) -0.0073(7) -0.0002(7) -0.0012(7)
C1 0.0232(9) 0.0245(9) 0.0222(9) -0.0077(7) 0.0019(7) -0.0019(7)
C15 0.0317(10) 0.0247(10) 0.0349(11) -0.0083(8) 0.0043(8) -0.0102(8)
C6 0.0193(8) 0.0181(9) 0.0236(9) -0.0051(7) -0.0015(7) 0.0004(7)
C16 0.0291(10) 0.0257(10) 0.0261(9) -0.0063(8) 0.0033(7) -0.0078(8)
C10 0.0190(8) 0.0203(9) 0.0187(8) -0.0052(7) -0.0024(6) -0.0005(7)
C14 0.0284(10) 0.0237(10) 0.0349(11) -0.0135(8) 0.0002(8) -0.0062(8)
C7 0.0239(9) 0.0209(9) 0.0230(9) -0.0080(7) -0.0001(7) -0.0009(7)
C8 0.0233(9) 0.0209(9) 0.0237(9) -0.0088(7) -0.0016(7) -0.0017(7)
C17 0.0327(10) 0.0267(10) 0.0378(11) -0.0083(9) 0.0045(8) -0.0123(8)
C18 0.0364(11) 0.0290(10) 0.0205(9) -0.0059(8) 0.0024(8) -0.0020(8)

loop_
_atom_type_symbol
_atom_type_description
_atom_type_scat_dispersion_real
_atom_type_scat_dispersion_imag
_atom_type_scat_source
C C 0.0181 0.0091 'International Tables Vol C Tables 4.2.6.8 and 6.1.1.4'
H H 0.0000 0.0000 'International Tables Vol C Tables 4.2.6.8 and 6.1.1.4'
N N 0.0311 0.0180 'International Tables Vol C Tables 4.2.6.8 and 6.1.1.4'
O O 0.0492 0.0322 'International Tables Vol C Tables 4.2.6.8 and 6.1.1.4'
S S 0.3331 0.5567 'International Tables Vol C Tables 4.2.6.8 and 6.1.1.4'

loop_
_geom_angle_atom_site_label_1
_geom_angle_atom_site_label_2
_geom_angle_atom_site_label_3
_geom_angle
C12 S1 C10 88.20(8)
C4 O2 C18 117.21(15)
C3 O1 C17 116.60(15)
C9 N1 H1 118.3
C10 N1 H1 118.3
C10 N1 C9 123.50(15)
C10 N2 C11 110.08(15)
C4 C5 H5 119.9
C4 C5 C6 120.19(17)
C6 C5 H5 119.9
O2 C4 C5 125.77(17)
O2 C4 C3 114.08(16)
C5 C4 C3 120.15(17)
C13 C12 S1 128.34(15)
C11 C12 S1 110.11(14)
C11 C12 C13 121.55(17)
O1 C3 C4 114.95(16)
O1 C3 C2 125.29(17)
C2 C3 C4 119.75(17)
C12 C13 H13 121.1
C14 C13 C12 117.81(18)
C14 C13 H13 121.1
C3 C2 H2 120.1
C3 C2 C1 119.70(17)
C1 C2 H2 120.1
O3 C9 N1 120.79(17)
O3 C9 C8 123.92(17)
N1 C9 C8 115.29(16)
N2 C11 C12 114.98(16)
N2 C11 C16 125.26(17)
C16 C11 C12 119.77(17)
C2 C1 H1A 119.2
C2 C1 C6 121.51(17)
C6 C1 H1A 119.2
C16 C15 H15 119.4
C16 C15 C14 121.17(18)
C14 C15 H15 119.4
C5 C6 C7 123.21(16)
C1 C6 C5 118.67(17)
C1 C6 C7 118.12(16)
C11 C16 H16 120.7
C15 C16 C11 118.61(18)
C15 C16 H16 120.7
N1 C10 S1 122.04(13)
N2 C10 S1 116.61(14)
N2 C10 N1 121.34(16)
C13 C14 C15 121.07(18)
C13 C14 H14 119.5
C15 C14 H14 119.5
C6 C7 H7 115.1
C8 C7 C6 129.71(17)
C8 C7 H7 115.1
C9 C8 H8 120.6
C7 C8 C9 118.82(17)
C7 C8 H8 120.6
O1 C17 H17A 109.5
O1 C17 H17B 109.5
O1 C17 H17C 109.5
H17A C17 H17B 109.5
H17A C17 H17C 109.5
H17B C17 H17C 109.5
O2 C18 H18A 109.5
O2 C18 H18B 109.5
O2 C18 H18C 109.5
H18A C18 H18B 109.5
H18A C18 H18C 109.5
H18B C18 H18C 109.5

loop_
_geom_bond_atom_site_label_1
_geom_bond_atom_site_label_2
_geom_bond_distance
S1 C12 1.7400(19)
S1 C10 1.7522(18)
O2 C4 1.373(2)
O2 C18 1.430(2)
O1 C3 1.363(2)
O1 C17 1.427(2)
O3 C9 1.225(2)
N1 H1 0.8600
N1 C9 1.376(2)
N1 C10 1.373(2)
N2 C11 1.392(2)
N2 C10 1.304(2)
C5 H5 0.9300
C5 C4 1.379(3)
C5 C6 1.411(3)
C4 C3 1.414(3)
C12 C13 1.398(3)
C12 C11 1.398(3)
C3 C2 1.381(3)
C13 H13 0.9300
C13 C14 1.381(3)
C2 H2 0.9300
C2 C1 1.388(3)
C9 C8 1.476(3)
C11 C16 1.398(3)
C1 H1A 0.9300
C1 C6 1.390(3)
C15 H15 0.9300
C15 C16 1.382(3)
C15 C14 1.395(3)
C6 C7 1.457(3)
C16 H16 0.9300
C14 H14 0.9300
C7 H7 0.9300
C7 C8 1.333(3)
C8 H8 0.9300
C17 H17A 0.9600
C17 H17B 0.9600
C17 H17C 0.9600
C18 H18A 0.9600
C18 H18B 0.9600
C18 H18C 0.9600

loop_
_smtbx_masks_void_nr
_smtbx_masks_void_average_x
_smtbx_masks_void_average_y
_smtbx_masks_void_average_z
_smtbx_masks_void_volume
_smtbx_masks_void_count_electrons
1 0.000 0.000 0.500 31.8 17.9
